data_7000658
loop_
_publ_author_name
'Wong, Elizabeth'
'Li, John'
'Seward, Corey'
'Wang, Suning'

_publ_section_title
;
 Cu(i) and Ag(i) complexes of 7-azaindolyl and
 2,2&#x2032;-dipyridylamino substituted 1,3,5-triazine and benzene: the
 central core impact on structure, solution dynamics and fluorescence
 of the complexes
;
_journal_issue 10
_journal_name_full 'Dalton Transactions'
_journal_page_first 1776
_journal_page_last 1785
_journal_paper_doi 10.1039/b814393e
_journal_year 2009
_chemical_formula_sum 'C37 H31 Ag4 N13 O13'
_chemical_formula_weight 1297.23
_chemical_name_systematic
;
?
;
_space_group_IT_number 9
_symmetry_cell_setting monoclinic
_symmetry_space_group_name_Hall 'C -2yc'
_symmetry_space_group_name_H-M 'C 1 c 1'
_atom_sites_solution_hydrogens geom
_atom_sites_solution_primary direct
_atom_sites_solution_secondary difmap
_audit_creation_method SHELXL-97
_cell_angle_alpha 90.00
_cell_angle_beta 90.2810(10)
_cell_angle_gamma 90.00
_cell_formula_units_Z 4
_cell_length_a 15.0865(3)
_cell_length_b 17.9907(4)
_cell_length_c 15.2317(3)
_cell_measurement_reflns_used 3877
_cell_measurement_temperature 296(2)
_cell_measurement_theta_max 26.64
_cell_measurement_theta_min 2.22
_cell_volume 4134.09(15)
_computing_cell_refinement 'Bruker SMART'
_computing_data_collection 'Bruker SMART'
_computing_data_reduction 'Bruker SAINT'
_computing_molecular_graphics 'Bruker SHELXTL'
_computing_publication_material 'Bruker SHELXTL'
_computing_structure_refinement 'SHELXL-97 (Sheldrick, 1997)'
_computing_structure_solution 'SHELXS-97 (Sheldrick, 1990)'
_diffrn_ambient_temperature 296(2)
_diffrn_measured_fraction_theta_full 0.913
_diffrn_measured_fraction_theta_max 0.913
_diffrn_measurement_device_type 'CCD area detector'
_diffrn_measurement_method 'phi and omega scans'
_diffrn_radiation_monochromator graphite
_diffrn_radiation_source 'fine-focus sealed tube'
_diffrn_radiation_type MoK\a
_diffrn_radiation_wavelength 0.71073
_diffrn_reflns_av_R_equivalents 0.0207
_diffrn_reflns_av_sigmaI/netI 0.0339
_diffrn_reflns_limit_h_max 18
_diffrn_reflns_limit_h_min -16
_diffrn_reflns_limit_k_max 18
_diffrn_reflns_limit_k_min -22
_diffrn_reflns_limit_l_max 18
_diffrn_reflns_limit_l_min -16
_diffrn_reflns_number 8043
_diffrn_reflns_theta_full 26.00
_diffrn_reflns_theta_max 26.00
_diffrn_reflns_theta_min 2.21
_exptl_absorpt_coefficient_mu 1.951
_exptl_absorpt_correction_T_max 0.6963
_exptl_absorpt_correction_T_min 0.5922
_exptl_absorpt_correction_type multi-scan
_exptl_crystal_colour clear
_exptl_crystal_density_diffrn 2.084
_exptl_crystal_density_method 'not measured'
_exptl_crystal_description block
_exptl_crystal_F_000 2544
_exptl_crystal_size_max 0.30
_exptl_crystal_size_mid 0.20
_exptl_crystal_size_min 0.20
_refine_diff_density_max 3.995
_refine_diff_density_min -2.359
_refine_diff_density_rms 0.145
_refine_ls_abs_structure_details 'Flack H D (1983), Acta Cryst. A39, 876-881'
_refine_ls_abs_structure_Flack 0.26(5)
_refine_ls_extinction_method none
_refine_ls_goodness_of_fit_ref 1.034
_refine_ls_hydrogen_treatment constr
_refine_ls_matrix_type full
_refine_ls_number_parameters 607
_refine_ls_number_reflns 5738
_refine_ls_number_restraints 2
_refine_ls_restrained_S_all 1.034
_refine_ls_R_factor_all 0.0525
_refine_ls_R_factor_gt 0.0492
_refine_ls_shift/su_max 0.001
_refine_ls_shift/su_mean 0.000
_refine_ls_structure_factor_coef Fsqd
_refine_ls_weighting_details 'calc w=1/[\s^2^(Fo^2^)+(0.0570P)^2^+59.0000P] where P=(Fo^2^+2Fc^2^)/3'
_refine_ls_weighting_scheme calc
_refine_ls_wR_factor_gt 0.1184
_refine_ls_wR_factor_ref 0.1219
_reflns_number_gt 5451
_reflns_number_total 5738
_reflns_threshold_expression >2sigma(I)
_cod_data_source_file b814393e.txt
_cod_data_source_block ew7
_cod_depositor_comments
;
The following automatic conversions were performed:
'_symmetry_cell_setting' value 'Monoclinic' changed to 'monoclinic'
according to '/home/saulius/struct/CIF-dictionaries/cif_core.dic'
dictionary named 'cif_core.dic' version 2.4.1 from
2010-06-29.

'_exptl_absorpt_correction_type' value 'Multi-scan' changed
to 'multi-scan' according to
'/home/saulius/struct/CIF-dictionaries/cif_core.dic' dictionary named
'cif_core.dic' version 2.4.1 from 2010-06-29.

Automatic conversion script
Id: cif_fix_enum 1527 2010-12-29 10:47:43Z saulius 
;
_cod_original_sg_symbol_H-M Cc
_cod_database_code 7000658

loop_
_symmetry_equiv_pos_as_xyz
'x, y, z'
'x, -y, z+1/2'
'x+1/2, y+1/2, z'
'x+1/2, -y+1/2, z+1/2'

loop_
_atom_site_label
_atom_site_type_symbol
_atom_site_fract_x
_atom_site_fract_y
_atom_site_fract_z
_atom_site_U_iso_or_equiv
_atom_site_adp_type
_atom_site_occupancy
_atom_site_symmetry_multiplicity
_atom_site_calc_flag
_atom_site_refinement_flags
_atom_site_disorder_assembly
_atom_site_disorder_group
Ag1 Ag 0.65471(5) 0.29713(4) 2.20359(5) 0.0360(2) Uani 1 1 d . . .
Ag2 Ag 0.34662(5) 0.30795(4) 1.97934(5) 0.0317(2) Uani 1 1 d . . .
Ag3 Ag 0.51064(6) 0.16900(5) 2.48036(6) 0.0438(2) Uani 1 1 d . . .
Ag4 Ag 0.48858(8) 0.22762(10) 1.72675(8) 0.0766(5) Uani 1 1 d . . .
N1 N 0.6540(6) 0.4071(4) 2.1280(6) 0.029(2) Uani 1 1 d . . .
N2 N 0.3503(5) 0.4136(4) 2.0662(6) 0.0235(17) Uani 1 1 d . . .
N3 N 0.5024(6) 0.4098(4) 2.0966(7) 0.0246(16) Uani 1 1 d . . .
N4 N 0.6384(5) 0.1858(4) 2.2743(5) 0.0195(17) Uani 1 1 d . . .
N5 N 0.3990(5) 0.1586(5) 2.3822(6) 0.031(2) Uani 1 1 d . . .
N6 N 0.3314(6) 0.2519(5) 1.6224(7) 0.035(2) Uani 1 1 d . . .
N7 N 0.4828(5) 0.1773(4) 2.2544(6) 0.0245(18) Uani 1 1 d . . .
N8 N 0.3572(6) 0.1887(4) 1.9184(6) 0.0262(19) Uani 1 1 d . . .
N9 N 0.5940(6) 0.1691(6) 1.8040(6) 0.036(2) Uani 1 1 d . . .
N10 N 0.5107(6) 0.1781(5) 1.9325(6) 0.0283(19) Uani 1 1 d . . .
N11 N 0.6644(6) 0.2431(5) 2.5575(6) 0.033(2) Uani 1 1 d . . .
N12 N 0.4935(7) 0.0397(5) 2.6070(6) 0.037(2) Uani 1 1 d . . .
N13 N 0.4706(9) 0.3977(9) 1.8318(10) 0.066(4) Uani 1 1 d . . .
O1 O 0.5916(6) 0.2604(6) 2.5863(6) 0.062(3) Uani 1 1 d . . .
O2 O 0.6681(7) 0.2004(4) 2.4921(7) 0.047(2) Uani 1 1 d . . .
O3 O 0.7326(6) 0.2669(5) 2.5897(6) 0.051(2) Uani 1 1 d . . .
O4 O 0.4581(9) 0.1020(5) 2.6102(7) 0.079(4) Uani 1 1 d . . .
O5 O 0.5397(11) 0.0242(8) 2.5446(9) 0.111(6) Uani 1 1 d . . .
O6 O 0.4807(9) -0.0056(5) 2.6642(6) 0.074(4) Uani 1 1 d . . .
O7 O 0.3293(6) 0.2198(5) 1.6966(6) 0.044(2) Uani 1 1 d . . .
O8 O 0.4039(6) 0.2727(5) 1.5924(8) 0.062(3) Uani 1 1 d . . .
O9 O 0.2608(6) 0.2643(6) 1.5855(7) 0.059(3) Uani 1 1 d . . .
O10 O 0.4484(9) 0.4540(9) 1.8721(8) 0.085(4) Uani 1 1 d . . .
O11 O 0.4275(7) 0.3423(7) 1.8295(7) 0.070(3) Uani 1 1 d . . .
O12 O 0.5436(8) 0.4056(13) 1.7942(13) 0.169(10) Uani 1 1 d . . .
O13 O 0.5363(16) 0.6016(8) 1.8357(10) 0.134(8) Uani 1 1 d . . .
H13 H 0.5316 0.5575 1.8482 0.201 Uiso 1 1 calc R . .
C1 C 0.5856(7) 0.4445(5) 2.0946(7) 0.023(2) Uani 1 1 d . . .
C2 C 0.5954(8) 0.5153(6) 2.0566(8) 0.039(3) Uani 1 1 d . . .
H2A H 0.5473 0.5402 2.0320 0.046 Uiso 1 1 calc R . .
C3 C 0.6787(8) 0.5463(6) 2.0572(9) 0.041(3) Uani 1 1 d . . .
H3A H 0.6865 0.5940 2.0351 0.049 Uiso 1 1 calc R . .
C4 C 0.7491(8) 0.5092(6) 2.0888(9) 0.043(3) Uani 1 1 d . . .
H4A H 0.8054 0.5303 2.0877 0.051 Uiso 1 1 calc R . .
C5 C 0.7358(7) 0.4377(6) 2.1236(8) 0.033(2) Uani 1 1 d . . .
H5A H 0.7843 0.4108 2.1441 0.040 Uiso 1 1 calc R . .
C6 C 0.4214(8) 0.4481(6) 2.1001(8) 0.032(2) Uani 1 1 d . . .
C7 C 0.4158(8) 0.5159(6) 2.1419(8) 0.036(3) Uani 1 1 d . . .
H7A H 0.4661 0.5378 2.1662 0.044 Uiso 1 1 calc R . .
C8 C 0.3356(8) 0.5504(7) 2.1472(9) 0.044(3) Uani 1 1 d . . .
H8A H 0.3308 0.5969 2.1735 0.053 Uiso 1 1 calc R . .
C9 C 0.2602(8) 0.5150(6) 2.1125(9) 0.043(3) Uani 1 1 d . . .
H9A H 0.2047 0.5372 2.1159 0.052 Uiso 1 1 calc R . .
C10 C 0.2704(8) 0.4467(6) 2.0732(8) 0.038(3) Uani 1 1 d . . .
H10A H 0.2207 0.4226 2.0508 0.046 Uiso 1 1 calc R . .
C11 C 0.5619(6) 0.1479(5) 2.2874(7) 0.025(2) Uani 1 1 d . . .
C12 C 0.5629(7) 0.0803(5) 2.3323(8) 0.031(2) Uani 1 1 d . . .
H12A H 0.5103 0.0551 2.3436 0.037 Uiso 1 1 calc R . .
C13 C 0.6429(8) 0.0514(6) 2.3598(8) 0.035(3) Uani 1 1 d . . .
H13A H 0.6445 0.0063 2.3897 0.042 Uiso 1 1 calc R . .
C14 C 0.7196(7) 0.0884(6) 2.3434(7) 0.028(2) Uani 1 1 d . . .
H14A H 0.7740 0.0689 2.3606 0.034 Uiso 1 1 calc R . .
C15 C 0.7142(7) 0.1553(5) 2.3009(7) 0.026(2) Uani 1 1 d . . .
H15A H 0.7666 0.1808 2.2900 0.031 Uiso 1 1 calc R . .
C16 C 0.3996(6) 0.1646(5) 2.2950(7) 0.023(2) Uani 1 1 d . . .
C17 C 0.3240(7) 0.1586(6) 2.2439(7) 0.029(2) Uani 1 1 d . . .
H17A H 0.3271 0.1624 2.1831 0.035 Uiso 1 1 calc R . .
C18 C 0.2444(8) 0.1468(7) 2.2846(9) 0.041(3) Uani 1 1 d . . .
H18A H 0.1924 0.1435 2.2518 0.050 Uiso 1 1 calc R . .
C19 C 0.2422(8) 0.1401(7) 2.3728(9) 0.045(3) Uani 1 1 d . . .
H19A H 0.1890 0.1318 2.4017 0.054 Uiso 1 1 calc R . .
C20 C 0.3170(8) 0.1455(7) 2.4169(8) 0.041(3) Uani 1 1 d . . .
H20A H 0.3139 0.1398 2.4775 0.049 Uiso 1 1 calc R . .
C21 C 0.4292(6) 0.1517(5) 1.8995(6) 0.0192(19) Uani 1 1 d . . .
C22 C 0.4276(8) 0.0866(6) 1.8493(8) 0.038(3) Uani 1 1 d . . .
H22A H 0.4802 0.0628 1.8346 0.046 Uiso 1 1 calc R . .
C23 C 0.3479(8) 0.0583(6) 1.8218(9) 0.042(3) Uani 1 1 d . . .
H23A H 0.3453 0.0153 1.7880 0.051 Uiso 1 1 calc R . .
C24 C 0.2699(8) 0.0961(6) 1.8461(7) 0.034(2) Uani 1 1 d . . .
H24A H 0.2142 0.0776 1.8312 0.041 Uiso 1 1 calc R . .
C25 C 0.2787(7) 0.1602(6) 1.8919(7) 0.031(2) Uani 1 1 d . . .
H25A H 0.2275 0.1863 1.9059 0.037 Uiso 1 1 calc R . .
C26 C 0.5924(7) 0.1650(5) 1.8922(7) 0.027(2) Uani 1 1 d . . .
C27 C 0.6662(8) 0.1509(7) 1.9435(9) 0.044(3) Uani 1 1 d . . .
H27A H 0.6629 0.1498 2.0045 0.053 Uiso 1 1 calc R . .
C28 C 0.7458(8) 0.1383(7) 1.9001(9) 0.045(3) Uani 1 1 d . . .
H28A H 0.7973 0.1302 1.9323 0.054 Uiso 1 1 calc R . .
C29 C 0.7489(8) 0.1379(7) 1.8092(9) 0.046(3) Uani 1 1 d . . .
H29A H 0.8010 0.1264 1.7798 0.055 Uiso 1 1 calc R . .
C30 C 0.6718(8) 0.1553(8) 1.7630(8) 0.044(3) Uani 1 1 d . . .
H30A H 0.6738 0.1576 1.7021 0.053 Uiso 1 1 calc R . .
C31 C 0.5090(6) 0.2139(5) 2.0171(7) 0.022(2) Uani 1 1 d . . .
C32 C 0.4857(6) 0.2147(5) 2.1728(7) 0.024(2) Uani 1 1 d . . .
C33 C 0.4998(7) 0.3300(4) 2.0943(7) 0.0225(18) Uani 1 1 d . . .
C34 C 0.4819(7) 0.2927(5) 2.1723(7) 0.023(2) Uani 1 1 d . . .
H34A H 0.4426 0.3169 2.2146 0.028 Uiso 1 1 calc R . .
C35 C 0.4961(8) 0.1762(4) 2.0929(8) 0.026(2) Uani 1 1 d . . .
H35A H 0.4942 0.1245 2.0923 0.032 Uiso 1 1 calc R . .
C36 C 0.5160(7) 0.2922(6) 2.0179(8) 0.027(2) Uani 1 1 d . . .
H36A H 0.5586 0.3145 1.9773 0.033 Uiso 1 1 calc R . .
C37 C 0.5051(10) 0.6427(8) 1.9012(11) 0.065(4) Uani 1 1 d . . .
H37A H 0.5537 0.6622 1.9350 0.097 Uiso 1 1 calc R . .
H37B H 0.4685 0.6125 1.9382 0.097 Uiso 1 1 calc R . .
H37C H 0.4707 0.6830 1.8778 0.097 Uiso 1 1 calc R . .

loop_
_atom_site_aniso_label
_atom_site_aniso_U_11
_atom_site_aniso_U_22
_atom_site_aniso_U_33
_atom_site_aniso_U_23
_atom_site_aniso_U_13
_atom_site_aniso_U_12
Ag1 0.0283(4) 0.0358(4) 0.0437(6) 0.0170(4) -0.0045(4) -0.0038(3)
Ag2 0.0271(4) 0.0320(3) 0.0361(5) -0.0100(3) -0.0014(3) 0.0025(3)
Ag3 0.0420(5) 0.0585(5) 0.0307(5) 0.0064(4) -0.0107(4) -0.0181(4)
Ag4 0.0457(6) 0.1486(13) 0.0355(6) 0.0257(7) 0.0017(5) 0.0349(7)
N1 0.039(5) 0.024(4) 0.025(5) -0.001(3) 0.003(4) -0.002(3)
N2 0.026(4) 0.026(4) 0.018(5) 0.000(3) -0.001(3) 0.007(3)
N3 0.025(4) 0.020(3) 0.029(5) 0.004(4) 0.002(3) 0.001(3)
N4 0.021(4) 0.021(3) 0.016(5) -0.004(3) 0.000(3) 0.002(3)
N5 0.024(5) 0.039(5) 0.029(6) -0.002(4) 0.002(4) -0.013(3)
N6 0.028(5) 0.037(5) 0.041(7) -0.007(5) -0.002(4) 0.010(4)
N7 0.024(4) 0.029(4) 0.020(5) 0.005(3) -0.004(4) 0.001(3)
N8 0.030(5) 0.030(4) 0.019(5) 0.001(3) 0.000(4) -0.002(3)
N9 0.032(5) 0.063(6) 0.012(5) -0.004(4) -0.003(4) 0.013(4)
N10 0.025(4) 0.041(4) 0.018(5) -0.006(4) -0.001(4) 0.008(4)
N11 0.025(5) 0.052(5) 0.023(5) -0.004(4) 0.000(4) -0.002(4)
N12 0.049(6) 0.034(4) 0.029(6) -0.005(4) 0.007(5) 0.002(4)
N13 0.062(9) 0.084(10) 0.051(9) 0.028(8) -0.041(7) -0.011(8)
O1 0.036(5) 0.101(8) 0.047(6) 0.005(5) 0.009(4) 0.011(5)
O2 0.047(5) 0.050(5) 0.045(6) -0.014(4) -0.006(4) -0.019(4)
O3 0.036(5) 0.076(6) 0.042(6) -0.010(5) -0.003(4) -0.014(4)
O4 0.134(11) 0.047(5) 0.055(7) 0.001(5) 0.007(7) 0.020(6)
O5 0.143(13) 0.104(10) 0.088(10) 0.032(8) 0.068(10) 0.057(9)
O6 0.143(11) 0.039(5) 0.040(6) 0.010(4) 0.025(6) 0.015(5)
O7 0.039(5) 0.065(5) 0.027(6) 0.003(4) -0.010(4) 0.006(4)
O8 0.036(5) 0.060(6) 0.089(8) 0.008(5) 0.018(5) 0.007(4)
O9 0.038(5) 0.091(7) 0.049(6) 0.019(5) -0.014(5) 0.010(5)
O10 0.094(9) 0.109(10) 0.052(8) 0.018(7) -0.023(7) -0.063(8)
O11 0.050(6) 0.109(9) 0.051(7) 0.020(6) -0.006(5) 0.001(6)
O12 0.029(6) 0.28(2) 0.194(19) 0.141(18) 0.034(9) 0.029(10)
O13 0.24(2) 0.087(9) 0.072(10) 0.042(8) 0.060(12) 0.071(12)
C1 0.035(5) 0.010(4) 0.022(6) -0.001(3) 0.001(4) -0.008(3)
C2 0.047(7) 0.029(5) 0.039(7) 0.012(5) 0.006(5) -0.007(5)
C3 0.054(7) 0.022(5) 0.048(8) 0.009(5) 0.015(6) -0.003(4)
C4 0.038(7) 0.035(6) 0.055(9) 0.007(5) 0.008(6) -0.004(5)
C5 0.026(6) 0.046(6) 0.028(7) 0.009(5) -0.002(5) -0.005(4)
C6 0.037(6) 0.041(6) 0.019(6) 0.010(5) 0.008(5) 0.000(5)
C7 0.044(7) 0.031(5) 0.034(7) -0.003(5) 0.010(5) -0.008(4)
C8 0.045(7) 0.045(6) 0.041(8) -0.008(5) 0.007(6) 0.007(5)
C9 0.038(7) 0.045(6) 0.047(8) 0.003(6) 0.015(6) 0.014(5)
C10 0.040(7) 0.044(6) 0.030(7) 0.011(5) -0.003(5) 0.005(5)
C11 0.023(5) 0.023(4) 0.028(6) -0.010(4) 0.001(4) -0.010(3)
C12 0.028(5) 0.023(5) 0.040(7) -0.003(4) -0.012(5) -0.008(4)
C13 0.043(7) 0.025(5) 0.036(7) 0.008(5) -0.007(5) 0.008(4)
C14 0.017(5) 0.038(5) 0.029(6) -0.001(5) -0.008(4) 0.005(4)
C15 0.031(5) 0.028(5) 0.018(6) 0.001(4) 0.002(4) -0.001(4)
C16 0.026(5) 0.023(5) 0.021(6) 0.014(4) -0.001(4) -0.001(4)
C17 0.020(5) 0.047(6) 0.022(6) 0.010(4) -0.002(4) 0.001(4)
C18 0.027(6) 0.050(7) 0.047(9) -0.001(6) -0.011(5) -0.004(5)
C19 0.022(6) 0.068(8) 0.044(8) 0.003(6) 0.006(5) 0.005(5)
C20 0.037(7) 0.060(7) 0.026(7) -0.004(5) 0.016(5) -0.009(5)
C21 0.023(5) 0.028(4) 0.007(5) -0.002(4) -0.003(4) 0.000(3)
C22 0.040(6) 0.038(6) 0.036(7) -0.012(5) -0.002(5) 0.000(5)
C23 0.049(7) 0.029(5) 0.050(8) -0.023(5) -0.008(6) 0.006(5)
C24 0.041(6) 0.037(5) 0.024(6) 0.005(5) -0.004(5) -0.006(4)
C25 0.025(5) 0.044(6) 0.023(6) -0.004(5) 0.003(4) -0.001(4)
C26 0.028(5) 0.030(5) 0.023(6) 0.006(4) -0.002(4) 0.007(4)
C27 0.029(6) 0.063(7) 0.042(8) -0.009(6) -0.001(5) -0.009(5)
C28 0.029(6) 0.066(8) 0.039(8) -0.007(6) -0.001(5) -0.003(5)
C29 0.029(6) 0.060(7) 0.048(9) -0.005(6) 0.003(5) 0.012(5)
C30 0.033(6) 0.080(9) 0.019(7) -0.004(6) -0.004(5) 0.015(6)
C31 0.024(5) 0.027(4) 0.017(5) -0.007(4) -0.004(4) 0.000(4)
C32 0.023(5) 0.022(4) 0.028(6) -0.002(4) 0.001(4) -0.006(4)
C33 0.025(4) 0.022(4) 0.020(5) 0.005(4) -0.006(4) -0.002(4)
C34 0.019(5) 0.031(5) 0.019(6) 0.000(4) -0.005(4) 0.001(4)
C35 0.027(5) 0.024(4) 0.029(6) 0.007(5) -0.006(4) 0.000(4)
C36 0.021(5) 0.038(5) 0.023(6) 0.005(5) -0.003(4) -0.001(4)
C37 0.063(10) 0.060(8) 0.070(11) -0.019(8) -0.004(8) 0.008(7)

loop_
_atom_type_symbol
_atom_type_description
_atom_type_scat_dispersion_real
_atom_type_scat_dispersion_imag
_atom_type_scat_source
C C 0.0033 0.0016 'International Tables Vol C Tables 4.2.6.8 and 6.1.1.4'
H H 0.0000 0.0000 'International Tables Vol C Tables 4.2.6.8 and 6.1.1.4'
N N 0.0061 0.0033 'International Tables Vol C Tables 4.2.6.8 and 6.1.1.4'
O O 0.0106 0.0060 'International Tables Vol C Tables 4.2.6.8 and 6.1.1.4'
Ag Ag -0.8971 1.1015 'International Tables Vol C Tables 4.2.6.8 and 6.1.1.4'

loop_
_geom_angle_atom_site_label_1
_geom_angle_atom_site_label_2
_geom_angle_atom_site_label_3
_geom_angle
_geom_angle_site_symmetry_1
_geom_angle_site_symmetry_3
_geom_angle_publ_flag
N1 Ag1 N4 173.3(3) . . ?
N1 Ag1 C34 86.2(3) . . ?
N4 Ag1 C34 87.1(3) . . ?
N2 Ag2 N8 167.4(3) . . ?
N2 Ag2 C36 86.6(3) . . ?
N8 Ag2 C36 85.5(3) . . ?
N5 Ag3 O2 142.1(3) . . ?
N5 Ag3 O4 104.5(4) . . ?
O2 Ag3 O4 111.9(4) . . ?
N9 Ag4 O7 140.0(3) . . ?
N9 Ag4 O8 158.1(3) . . ?
O7 Ag4 O8 51.5(3) . . ?
C1 N1 C5 118.7(9) . . ?
C1 N1 Ag1 129.1(7) . . ?
C5 N1 Ag1 112.0(7) . . ?
C6 N2 C10 118.5(10) . . ?
C6 N2 Ag2 128.1(7) . . ?
C10 N2 Ag2 112.9(8) . . ?
C1 N3 C6 124.2(7) . . ?
C1 N3 C33 117.9(8) . . ?
C6 N3 C33 117.9(9) . . ?
C15 N4 C11 118.6(8) . . ?
C15 N4 Ag1 114.2(6) . . ?
C11 N4 Ag1 127.0(7) . . ?
C16 N5 C20 114.2(9) . . ?
C16 N5 Ag3 130.2(6) . . ?
C20 N5 Ag3 115.6(8) . . ?
O9 N6 O8 122.7(11) . . ?
O9 N6 O7 117.8(10) . . ?
O8 N6 O7 119.3(10) . . ?
C11 N7 C32 117.7(8) . . ?
C11 N7 C16 122.5(8) . . ?
C32 N7 C16 119.4(8) . . ?
C21 N8 C25 118.0(9) . . ?
C21 N8 Ag2 127.7(7) . . ?
C25 N8 Ag2 113.9(7) . . ?
C26 N9 C30 118.0(9) . . ?
C26 N9 Ag4 122.3(7) . . ?
C30 N9 Ag4 117.3(8) . . ?
C26 N10 C21 123.7(8) . . ?
C26 N10 C31 119.2(9) . . ?
C21 N10 C31 116.8(8) . . ?
O3 N11 O1 121.8(10) . . ?
O3 N11 O2 119.6(9) . . ?
O1 N11 O2 118.7(10) . . ?
O6 N12 O5 120.2(10) . . ?
O6 N12 O4 120.7(10) . . ?
O5 N12 O4 119.1(11) . . ?
O11 N13 O10 123.6(16) . . ?
O11 N13 O12 124(2) . . ?
O10 N13 O12 112.2(19) . . ?
N11 O2 Ag3 98.8(7) . . ?
N12 O4 Ag3 105.8(8) . . ?
N6 O7 Ag4 96.4(6) . . ?
N6 O8 Ag4 92.7(8) . . ?
C37 O13 H13 109.5 . . ?
N1 C1 N3 117.3(8) . . ?
N1 C1 C2 122.2(10) . . ?
N3 C1 C2 120.5(10) . . ?
C3 C2 C1 117.5(11) . . ?
C3 C2 H2A 121.3 . . ?
C1 C2 H2A 121.3 . . ?
C4 C3 C2 121.6(10) . . ?
C4 C3 H3A 119.2 . . ?
C2 C3 H3A 119.2 . . ?
C3 C4 C5 118.4(11) . . ?
C3 C4 H4A 120.8 . . ?
C5 C4 H4A 120.8 . . ?
N1 C5 C4 121.6(11) . . ?
N1 C5 H5A 119.2 . . ?
C4 C5 H5A 119.2 . . ?
N2 C6 C7 122.5(10) . . ?
N2 C6 N3 116.9(9) . . ?
C7 C6 N3 120.5(11) . . ?
C8 C7 C6 119.1(12) . . ?
C8 C7 H7A 120.4 . . ?
C6 C7 H7A 120.4 . . ?
C7 C8 C9 119.3(11) . . ?
C7 C8 H8A 120.4 . . ?
C9 C8 H8A 120.4 . . ?
C10 C9 C8 118.4(11) . . ?
C10 C9 H9A 120.8 . . ?
C8 C9 H9A 120.8 . . ?
N2 C10 C9 122.1(12) . . ?
N2 C10 H10A 118.9 . . ?
C9 C10 H10A 118.9 . . ?
N4 C11 C12 120.2(9) . . ?
N4 C11 N7 118.9(9) . . ?
C12 C11 N7 121.0(8) . . ?
C13 C12 C11 119.0(10) . . ?
C13 C12 H12A 120.5 . . ?
C11 C12 H12A 120.5 . . ?
C14 C13 C12 120.3(10) . . ?
C14 C13 H13A 119.9 . . ?
C12 C13 H13A 119.9 . . ?
C13 C14 C15 118.0(9) . . ?
C13 C14 H14A 121.0 . . ?
C15 C14 H14A 121.0 . . ?
N4 C15 C14 123.8(9) . . ?
N4 C15 H15A 118.1 . . ?
C14 C15 H15A 118.1 . . ?
N5 C16 C17 123.1(9) . . ?
N5 C16 N7 117.2(9) . . ?
C17 C16 N7 119.7(9) . . ?
C18 C17 C16 118.6(10) . . ?
C18 C17 H17A 120.7 . . ?
C16 C17 H17A 120.7 . . ?
C19 C18 C17 119.3(11) . . ?
C19 C18 H18A 120.3 . . ?
C17 C18 H18A 120.3 . . ?
C20 C19 C18 118.6(11) . . ?
C20 C19 H19A 120.7 . . ?
C18 C19 H19A 120.7 . . ?
C19 C20 N5 126.2(12) . . ?
C19 C20 H20A 116.9 . . ?
N5 C20 H20A 116.9 . . ?
N8 C21 C22 122.3(10) . . ?
N8 C21 N10 118.3(8) . . ?
C22 C21 N10 119.4(9) . . ?
C23 C22 C21 119.5(10) . . ?
C23 C22 H22A 120.2 . . ?
C21 C22 H22A 120.2 . . ?
C22 C23 C24 118.2(10) . . ?
C22 C23 H23A 120.9 . . ?
C24 C23 H23A 120.9 . . ?
C25 C24 C23 117.7(11) . . ?
C25 C24 H24A 121.1 . . ?
C23 C24 H24A 121.1 . . ?
N8 C25 C24 124.2(10) . . ?
N8 C25 H25A 117.9 . . ?
C24 C25 H25A 117.9 . . ?
N9 C26 C27 123.9(10) . . ?
N9 C26 N10 116.7(9) . . ?
C27 C26 N10 119.4(10) . . ?
C26 C27 C28 117.1(12) . . ?
C26 C27 H27A 121.5 . . ?
C28 C27 H27A 121.5 . . ?
C29 C28 C27 120.7(12) . . ?
C29 C28 H28A 119.7 . . ?
C27 C28 H28A 119.7 . . ?
C28 C29 C30 118.1(11) . . ?
C28 C29 H29A 120.9 . . ?
C30 C29 H29A 120.9 . . ?
N9 C30 C29 122.1(11) . . ?
N9 C30 H30A 118.9 . . ?
C29 C30 H30A 118.9 . . ?
C35 C31 C36 120.2(10) . . ?
C35 C31 N10 122.8(9) . . ?
C36 C31 N10 116.9(9) . . ?
C34 C32 C35 119.5(10) . . ?
C34 C32 N7 118.5(9) . . ?
C35 C32 N7 121.9(8) . . ?
C36 C33 C34 121.4(8) . . ?
C36 C33 N3 120.8(10) . . ?
C34 C33 N3 117.8(10) . . ?
C33 C34 C32 118.5(10) . . ?
C33 C34 Ag1 86.8(7) . . ?
C32 C34 Ag1 89.4(6) . . ?
C33 C34 H34A 117.8 . . ?
C32 C34 H34A 117.8 . . ?
Ag1 C34 H34A 117.8 . . ?
C31 C35 C32 120.4(7) . . ?
C31 C35 H35A 119.8 . . ?
C32 C35 H35A 119.8 . . ?
C33 C36 C31 119.2(10) . . ?
C33 C36 Ag2 87.6(7) . . ?
C31 C36 Ag2 91.8(6) . . ?
C33 C36 H36A 116.9 . . ?
C31 C36 H36A 116.9 . . ?
Ag2 C36 H36A 116.9 . . ?
O13 C37 H37A 109.5 . . ?
O13 C37 H37B 109.5 . . ?
H37A C37 H37B 109.5 . . ?
O13 C37 H37C 109.5 . . ?
H37A C37 H37C 109.5 . . ?
H37B C37 H37C 109.5 . . ?

loop_
_geom_bond_atom_site_label_1
_geom_bond_atom_site_label_2
_geom_bond_distance
_geom_bond_site_symmetry_2
_geom_bond_publ_flag
Ag1 N1 2.288(8) . ?
Ag1 N4 2.288(8) . ?
Ag1 C34 2.649(11) . ?
Ag2 N2 2.316(8) . ?
Ag2 N8 2.343(8) . ?
Ag2 C36 2.635(11) . ?
Ag3 N5 2.254(9) . ?
Ag3 O2 2.447(10) . ?
Ag3 O4 2.451(11) . ?
Ag4 N9 2.237(9) . ?
Ag4 O7 2.448(10) . ?
Ag4 O8 2.540(11) . ?
N1 C1 1.332(14) . ?
N1 C5 1.353(14) . ?
N2 C6 1.340(15) . ?
N2 C10 1.349(14) . ?
N3 C1 1.403(14) . ?
N3 C6 1.404(14) . ?
N3 C33 1.438(11) . ?
N4 C15 1.330(13) . ?
N4 C11 1.357(12) . ?
N5 C16 1.333(13) . ?
N5 C20 1.368(13) . ?
N6 O9 1.223(13) . ?
N6 O8 1.244(12) . ?
N6 O7 1.270(13) . ?
N7 C11 1.397(13) . ?
N7 C32 1.415(14) . ?
N7 C16 1.420(12) . ?
N8 C21 1.308(13) . ?
N8 C25 1.350(14) . ?
N9 C26 1.345(14) . ?
N9 C30 1.356(14) . ?
N10 C26 1.400(13) . ?
N10 C21 1.408(13) . ?
N10 C31 1.441(13) . ?
N11 O3 1.214(13) . ?
N11 O1 1.225(12) . ?
N11 O2 1.260(12) . ?
N12 O6 1.210(12) . ?
N12 O5 1.215(14) . ?
N12 O4 1.242(13) . ?
N13 O11 1.190(18) . ?
N13 O10 1.23(2) . ?
N13 O12 1.252(18) . ?
O13 C37 1.329(19) . ?
O13 H13 0.8200 . ?
C1 C2 1.407(13) . ?
C2 C3 1.374(17) . ?
C2 H2A 0.9300 . ?
C3 C4 1.341(18) . ?
C3 H3A 0.9300 . ?
C4 C5 1.406(16) . ?
C4 H4A 0.9300 . ?
C5 H5A 0.9300 . ?
C6 C7 1.378(16) . ?
C7 C8 1.363(17) . ?
C7 H7A 0.9300 . ?
C8 C9 1.404(19) . ?
C8 H8A 0.9300 . ?
C9 C10 1.375(17) . ?
C9 H9A 0.9300 . ?
C10 H10A 0.9300 . ?
C11 C12 1.396(15) . ?
C12 C13 1.378(16) . ?
C12 H12A 0.9300 . ?
C13 C14 1.359(16) . ?
C13 H13A 0.9300 . ?
C14 C15 1.368(14) . ?
C14 H14A 0.9300 . ?
C15 H15A 0.9300 . ?
C16 C17 1.382(15) . ?
C17 C18 1.371(15) . ?
C17 H17A 0.9300 . ?
C18 C19 1.349(18) . ?
C18 H18A 0.9300 . ?
C19 C20 1.314(18) . ?
C19 H19A 0.9300 . ?
C20 H20A 0.9300 . ?
C21 C22 1.398(14) . ?
C22 C23 1.369(18) . ?
C22 H22A 0.9300 . ?
C23 C24 1.410(16) . ?
C23 H23A 0.9300 . ?
C24 C25 1.355(16) . ?
C24 H24A 0.9300 . ?
C25 H25A 0.9300 . ?
C26 C27 1.382(17) . ?
C27 C28 1.392(17) . ?
C27 H27A 0.9300 . ?
C28 C29 1.385(19) . ?
C28 H28A 0.9300 . ?
C29 C30 1.392(18) . ?
C29 H29A 0.9300 . ?
C30 H30A 0.9300 . ?
C31 C35 1.354(16) . ?
C31 C36 1.412(14) . ?
C32 C34 1.403(13) . ?
C32 C35 1.410(16) . ?
C33 C36 1.370(16) . ?
C33 C34 1.393(15) . ?
C34 H34A 0.9800 . ?
C35 H35A 0.9300 . ?
C36 H36A 0.9800 . ?
C37 H37A 0.9600 . ?
C37 H37B 0.9600 . ?
C37 H37C 0.9600 . ?
